data_2202782
loop_
_publ_author_name
'Nagarajan Vembu'
'Maruthai Nallu'
'Jered Garrison'
'Wiley J. Youngs'

_publ_section_title
;
 Benzene 1,3,5-tris(<i>p</i>-toluenesulfonate): supramolecular
 aggregation through extensive C---H&#x00B7;&#x00B7;&#x00B7;O,
 C---H&#x00B7;&#x00B7;&#x00B7;\p and \p--\p interactions
;
_journal_issue 7
_journal_name_full 'Acta Crystallographica Section E'
_journal_page_first o1019
_journal_page_last o1021
_journal_paper_doi 10.1107/S1600536803013291
_journal_volume 59
_journal_year 2003
_chemical_formula_iupac 'C27 H24 O9 S3'
_chemical_formula_moiety 'C27 H24 O9 S3'
_chemical_formula_sum 'C27 H24 O9 S3'
_chemical_formula_weight 588.64
_chemical_melting_point 358.0(10)
_chemical_name_common 'symm-tris(tosyloxy) benzene'
_chemical_name_systematic
;
1,3,5-tris(tosyloxy) benzene
;
_space_group_IT_number 14
_symmetry_cell_setting monoclinic
_symmetry_space_group_name_Hall '-P 2ybc'
_symmetry_space_group_name_H-M 'P 1 21/c 1'
_atom_sites_solution_hydrogens geom
_atom_sites_solution_primary direct
_atom_sites_solution_secondary difmap
_audit_creation_method SHELXL-97
_cell_angle_alpha 90.00
_cell_angle_beta 99.719(3)
_cell_angle_gamma 90.00
_cell_formula_units_Z 4
_cell_length_a 9.8953(14)
_cell_length_b 11.6682(17)
_cell_length_c 23.626(3)
_cell_measurement_reflns_used 8345
_cell_measurement_temperature 100(2)
_cell_measurement_theta_max 28.29
_cell_measurement_theta_min 2.47
_cell_volume 2688.7(6)
_computing_cell_refinement SMART
_computing_data_collection 'SMART (Bruker, 1998)'
_computing_data_reduction 'SAINT (Bruker, 1998)'
_computing_molecular_graphics SHELXTL
_computing_publication_material SHELXTL
_computing_structure_refinement SHELXTL
_computing_structure_solution 'SHELXTL (Sheldrick, 1998)'
_diffrn_ambient_temperature 100(2)
_diffrn_measured_fraction_theta_full 0.973
_diffrn_measured_fraction_theta_max 0.973
_diffrn_measurement_device_type 'Bruker CCD area-detector'
_diffrn_measurement_method '\f and \w'
_diffrn_radiation_monochromator graphite
_diffrn_radiation_source 'fine-focus sealed tube'
_diffrn_radiation_type MoK\a
_diffrn_radiation_wavelength 0.71073
_diffrn_reflns_av_R_equivalents 0.0402
_diffrn_reflns_av_sigmaI/netI 0.0332
_diffrn_reflns_limit_h_max 12
_diffrn_reflns_limit_h_min -12
_diffrn_reflns_limit_k_max 15
_diffrn_reflns_limit_k_min -15
_diffrn_reflns_limit_l_max 31
_diffrn_reflns_limit_l_min -31
_diffrn_reflns_number 33621
_diffrn_reflns_theta_full 28.29
_diffrn_reflns_theta_max 28.29
_diffrn_reflns_theta_min 1.75
_diffrn_standards_decay_% 0
_exptl_absorpt_coefficient_mu 0.329
_exptl_absorpt_correction_T_max 0.9678
_exptl_absorpt_correction_T_min 0.9077
_exptl_absorpt_correction_type multi-scan
_exptl_absorpt_process_details '(SADABS; Sheldrick, 1996)'
_exptl_crystal_colour colorless
_exptl_crystal_density_diffrn 1.454
_exptl_crystal_density_method 'not measured'
_exptl_crystal_description block
_exptl_crystal_F_000 1224
_exptl_crystal_size_max 0.30
_exptl_crystal_size_mid 0.20
_exptl_crystal_size_min 0.10
_refine_diff_density_max 0.549
_refine_diff_density_min -0.373
_refine_ls_extinction_method none
_refine_ls_goodness_of_fit_ref 1.184
_refine_ls_hydrogen_treatment refall
_refine_ls_matrix_type full
_refine_ls_number_parameters 448
_refine_ls_number_reflns 6509
_refine_ls_number_restraints 0
_refine_ls_restrained_S_all 1.184
_refine_ls_R_factor_all 0.0621
_refine_ls_R_factor_gt 0.0537
_refine_ls_shift/su_max <0.001
_refine_ls_shift/su_mean 0.000
_refine_ls_structure_factor_coef Fsqd
_refine_ls_weighting_details 'calc w = 1/[\s^2^(Fo^2^)+(0.0392P)^2^+2.7273P] where P = (Fo^2^+2Fc^2^)/3'
_refine_ls_weighting_scheme calc
_refine_ls_wR_factor_gt 0.1123
_refine_ls_wR_factor_ref 0.1159
_reflns_number_gt 5840
_reflns_number_total 6509
_reflns_threshold_expression I>2\s(I)
_cod_data_source_file ob6259.cif
_cod_data_source_block I
_cod_depositor_comments
;
The following automatic conversions were performed:

'_chemical_melting_point' value '357-359' was changed to '358.0(10)'
- the average value was taken and precision was estimated.

Automatic conversion script
Id: cif_fix_values 1646 2011-03-28 12:23:43Z adriana 

The following automatic conversions were performed:

'_chemical_melting_point' value '357-359' was changed to '358.0(10)'
- the average value was taken and precision was estimated.

Automatic conversion script
Id: cif_fix_values 1715 2011-07-08 13:25:40Z adriana 
;
_cod_original_cell_volume 2688.8(7)
_cod_original_sg_symbol_H-M 'P 21/c'
_cod_database_code 2202782
_cod_database_fobs_code 2202782

loop_
_symmetry_equiv_pos_as_xyz
'x, y, z'
'-x, y+1/2, -z+1/2'
'-x, -y, -z'
'x, -y-1/2, z-1/2'

loop_
_atom_site_label
_atom_site_fract_x
_atom_site_fract_y
_atom_site_fract_z
_atom_site_U_iso_or_equiv
_atom_site_adp_type
_atom_site_calc_flag
_atom_site_refinement_flags
_atom_site_occupancy
_atom_site_disorder_assembly
_atom_site_disorder_group
_atom_site_type_symbol
S1 1.12899(6) 0.68996(5) 0.51347(2) 0.02276(13) Uani d . 1 . . S
S2 0.58000(6) 0.73964(5) 0.37889(3) 0.02139(13) Uani d . 1 . . S
S3 1.06649(5) 0.91812(5) 0.26207(2) 0.01924(13) Uani d . 1 . . S
O1 1.11165(16) 0.60656(13) 0.45856(6) 0.0205(3) Uani d . 1 . . O
O2 0.99741(18) 0.71509(16) 0.52669(7) 0.0314(4) Uani d . 1 . . O
O3 1.22792(19) 0.63251(16) 0.55430(7) 0.0345(4) Uani d . 1 . . O
O4 0.66775(15) 0.66383(13) 0.34100(7) 0.0221(3) Uani d . 1 . . O
O5 0.44327(16) 0.70332(15) 0.35868(8) 0.0308(4) Uani d . 1 . . O
O6 0.63878(17) 0.72817(15) 0.43814(7) 0.0276(4) Uani d . 1 . . O
O7 1.08016(15) 0.78202(13) 0.27481(6) 0.0206(3) Uani d . 1 . . O
O8 1.04003(17) 0.97429(14) 0.31243(7) 0.0270(4) Uani d . 1 . . O
O9 1.18614(16) 0.94287(15) 0.23841(7) 0.0269(4) Uani d . 1 . . O
C1 1.0288(2) 0.64672(18) 0.40797(9) 0.0182(4) Uani d . 1 . . C
C2 0.8878(2) 0.63370(18) 0.40147(9) 0.0182(4) Uani d . 1 . . C
C3 0.8120(2) 0.67488(18) 0.35121(9) 0.0182(4) Uani d . 1 . . C
C4 0.8709(2) 0.72427(19) 0.30794(9) 0.0194(4) Uani d . 1 . . C
C5 1.0122(2) 0.73467(18) 0.31713(9) 0.0183(4) Uani d . 1 . . C
C6 1.0940(2) 0.69661(18) 0.36672(9) 0.0175(4) Uani d . 1 . . C
C7 1.1951(2) 0.81498(19) 0.48827(9) 0.0195(4) Uani d . 1 . . C
C8 1.3326(2) 0.8201(2) 0.48292(10) 0.0213(4) Uani d . 1 . . C
C9 1.3805(2) 0.9182(2) 0.46004(10) 0.0232(5) Uani d . 1 . . C
C10 1.2946(2) 1.01024(19) 0.44236(9) 0.0218(5) Uani d . 1 . . C
C11 1.1571(2) 1.0022(2) 0.44825(10) 0.0234(5) Uani d . 1 . . C
C12 1.1068(2) 0.9051(2) 0.47064(9) 0.0220(5) Uani d . 1 . . C
C13 1.3469(3) 1.1169(2) 0.41781(13) 0.0322(6) Uani d . 1 . . C
C14 0.6011(2) 0.88092(18) 0.35716(9) 0.0185(4) Uani d . 1 . . C
C15 0.7125(2) 0.9447(2) 0.38417(9) 0.0210(4) Uani d . 1 . . C
C16 0.7237(2) 1.0577(2) 0.36747(10) 0.0239(5) Uani d . 1 . . C
C17 0.6261(3) 1.1077(2) 0.32550(10) 0.0240(5) Uani d . 1 . . C
C18 0.5159(3) 1.0414(2) 0.29968(10) 0.0245(5) Uani d . 1 . . C
C19 0.5023(2) 0.9286(2) 0.31497(10) 0.0223(5) Uani d . 1 . . C
C20 0.6394(4) 1.2302(2) 0.30772(14) 0.0379(7) Uani d . 1 . . C
C21 0.9218(2) 0.92560(18) 0.20803(9) 0.0172(4) Uani d . 1 . . C
C22 0.7983(2) 0.96398(19) 0.22156(9) 0.0205(4) Uani d . 1 . . C
C23 0.6840(2) 0.96663(19) 0.17877(10) 0.0213(4) Uani d . 1 . . C
C24 0.6917(2) 0.93241(18) 0.12295(9) 0.0206(4) Uani d . 1 . . C
C25 0.8170(2) 0.89394(19) 0.11074(9) 0.0201(4) Uani d . 1 . . C
C26 0.9326(2) 0.89023(18) 0.15278(9) 0.0183(4) Uani d . 1 . . C
C27 0.5690(3) 0.9395(3) 0.07599(12) 0.0326(6) Uani d . 1 . . C
H2 0.847(3) 0.602(2) 0.4284(11) 0.020(6) Uiso d . 1 . . H
H4 0.816(3) 0.749(2) 0.2748(11) 0.022(6) Uiso d . 1 . . H
H6 1.188(3) 0.703(2) 0.3725(11) 0.021(6) Uiso d . 1 . . H
H8 1.392(3) 0.759(2) 0.4960(11) 0.026(7) Uiso d . 1 . . H
H9 1.474(3) 0.924(2) 0.4565(11) 0.024(7) Uiso d . 1 . . H
H11 1.100(3) 1.062(2) 0.4357(11) 0.023(7) Uiso d . 1 . . H
H12 1.014(3) 0.901(2) 0.4748(11) 0.028(7) Uiso d . 1 . . H
H13A 1.293(3) 1.130(3) 0.3811(15) 0.049(9) Uiso d . 1 . . H
H13B 1.442(3) 1.110(3) 0.4124(13) 0.040(8) Uiso d . 1 . . H
H13C 1.341(3) 1.178(3) 0.4433(13) 0.038(8) Uiso d . 1 . . H
H15 0.780(3) 0.911(2) 0.4135(11) 0.024(7) Uiso d . 1 . . H
H16 0.799(3) 1.101(2) 0.3854(12) 0.030(7) Uiso d . 1 . . H
H18 0.449(3) 1.071(2) 0.2721(12) 0.029(7) Uiso d . 1 . . H
H19 0.429(3) 0.885(2) 0.2991(12) 0.029(7) Uiso d . 1 . . H
H20A 0.683(4) 1.233(3) 0.2771(17) 0.061(11) Uiso d . 1 . . H
H20B 0.556(4) 1.266(4) 0.2964(17) 0.071(13) Uiso d . 1 . . H
H20C 0.690(4) 1.275(3) 0.3374(16) 0.056(10) Uiso d . 1 . . H
H22 0.791(3) 0.985(2) 0.2576(11) 0.021(6) Uiso d . 1 . . H
H23 0.597(3) 0.993(2) 0.1882(11) 0.025(7) Uiso d . 1 . . H
H25 0.824(3) 0.872(2) 0.0737(11) 0.022(6) Uiso d . 1 . . H
H26 1.017(3) 0.865(2) 0.1447(11) 0.021(6) Uiso d . 1 . . H
H27A 0.583(4) 0.901(3) 0.0399(16) 0.059(10) Uiso d . 1 . . H
H27B 0.499(4) 0.912(4) 0.0862(17) 0.070(13) Uiso d . 1 . . H
H27C 0.554(4) 1.020(3) 0.0646(15) 0.059(10) Uiso d . 1 . . H

loop_
_atom_site_aniso_label
_atom_site_aniso_U_11
_atom_site_aniso_U_22
_atom_site_aniso_U_33
_atom_site_aniso_U_12
_atom_site_aniso_U_13
_atom_site_aniso_U_23
S1 0.0240(3) 0.0286(3) 0.0158(2) -0.0043(2) 0.0038(2) 0.0036(2)
S2 0.0159(3) 0.0202(3) 0.0289(3) -0.0009(2) 0.0061(2) 0.0012(2)
S3 0.0182(3) 0.0209(3) 0.0175(2) 0.0005(2) 0.00002(19) 0.0027(2)
O1 0.0213(8) 0.0200(7) 0.0195(7) 0.0014(6) 0.0014(6) 0.0042(6)
O2 0.0318(10) 0.0396(10) 0.0260(9) -0.0087(8) 0.0139(7) -0.0022(8)
O3 0.0388(10) 0.0378(10) 0.0233(9) -0.0060(8) -0.0048(8) 0.0100(8)
O4 0.0140(7) 0.0226(8) 0.0291(8) -0.0013(6) 0.0023(6) -0.0038(7)
O5 0.0169(8) 0.0248(9) 0.0513(11) -0.0034(7) 0.0075(8) 0.0002(8)
O6 0.0274(9) 0.0297(9) 0.0275(9) 0.0061(7) 0.0097(7) 0.0064(7)
O7 0.0207(8) 0.0218(8) 0.0201(7) 0.0041(6) 0.0058(6) 0.0051(6)
O8 0.0312(9) 0.0270(9) 0.0206(8) 0.0009(7) -0.0021(7) -0.0020(7)
O9 0.0195(8) 0.0312(9) 0.0291(9) -0.0028(7) 0.0014(7) 0.0074(7)
C1 0.0211(11) 0.0160(10) 0.0164(9) 0.0030(8) 0.0001(8) -0.0002(8)
C2 0.0207(11) 0.0134(9) 0.0217(10) -0.0014(8) 0.0067(9) -0.0005(8)
C3 0.0145(10) 0.0159(10) 0.0239(11) 0.0004(8) 0.0021(8) -0.0046(8)
C4 0.0192(10) 0.0192(10) 0.0189(10) 0.0040(8) 0.0007(8) -0.0006(8)
C5 0.0197(10) 0.0155(10) 0.0204(10) 0.0017(8) 0.0056(8) -0.0007(8)
C6 0.0147(10) 0.0176(10) 0.0204(10) 0.0024(8) 0.0035(8) -0.0026(8)
C7 0.0221(11) 0.0219(11) 0.0143(9) -0.0007(8) 0.0024(8) -0.0004(8)
C8 0.0184(11) 0.0217(11) 0.0238(11) 0.0020(9) 0.0035(9) -0.0016(9)
C9 0.0200(11) 0.0231(11) 0.0278(11) -0.0009(9) 0.0078(9) -0.0044(9)
C10 0.0262(12) 0.0214(11) 0.0186(10) 0.0004(9) 0.0061(9) -0.0037(9)
C11 0.0248(12) 0.0254(11) 0.0200(10) 0.0088(9) 0.0039(9) -0.0008(9)
C12 0.0172(11) 0.0296(12) 0.0198(10) 0.0020(9) 0.0046(8) -0.0030(9)
C13 0.0398(16) 0.0231(12) 0.0362(14) -0.0008(11) 0.0138(12) 0.0014(11)
C14 0.0170(10) 0.0191(10) 0.0203(10) -0.0003(8) 0.0056(8) -0.0011(8)
C15 0.0168(10) 0.0268(11) 0.0191(10) -0.0011(9) 0.0018(8) -0.0008(9)
C16 0.0243(12) 0.0259(12) 0.0228(11) -0.0075(9) 0.0074(9) -0.0055(9)
C17 0.0317(13) 0.0225(11) 0.0206(10) 0.0008(9) 0.0124(9) -0.0008(9)
C18 0.0264(12) 0.0289(12) 0.0181(10) 0.0067(10) 0.0035(9) 0.0004(9)
C19 0.0168(11) 0.0274(12) 0.0219(10) 0.0006(9) 0.0010(8) -0.0050(9)
C20 0.0527(19) 0.0256(13) 0.0380(16) -0.0035(13) 0.0155(14) 0.0049(12)
C21 0.0168(10) 0.0186(10) 0.0154(9) 0.0006(8) -0.0001(8) 0.0040(8)
C22 0.0231(11) 0.0232(11) 0.0158(10) 0.0059(9) 0.0053(8) 0.0024(8)
C23 0.0179(11) 0.0238(11) 0.0221(11) 0.0050(9) 0.0036(9) 0.0016(9)
C24 0.0216(11) 0.0166(10) 0.0221(10) 0.0003(8) -0.0004(9) 0.0015(8)
C25 0.0262(11) 0.0182(10) 0.0158(10) -0.0004(8) 0.0031(8) -0.0024(8)
C26 0.0187(10) 0.0188(10) 0.0184(10) 0.0031(8) 0.0063(8) 0.0016(8)
C27 0.0298(14) 0.0357(15) 0.0285(13) 0.0063(11) -0.0062(11) -0.0061(11)

loop_
_atom_type_symbol
_atom_type_description
_atom_type_scat_dispersion_real
_atom_type_scat_dispersion_imag
_atom_type_scat_source
C C 0.0033 0.0016 'International Tables Vol C Tables 4.2.6.8 and 6.1.1.4'
H H 0.0000 0.0000 'International Tables Vol C Tables 4.2.6.8 and 6.1.1.4'
O O 0.0106 0.0060 'International Tables Vol C Tables 4.2.6.8 and 6.1.1.4'
S S 0.1246 0.1234 'International Tables Vol C Tables 4.2.6.8 and 6.1.1.4'

loop_
_geom_angle_atom_site_label_1
_geom_angle_atom_site_label_2
_geom_angle_atom_site_label_3
_geom_angle
_geom_angle_publ_flag
O2 S1 O3 120.02(11) y
O2 S1 O1 109.00(10) y
O3 S1 O1 103.28(10) y
O2 S1 C7 108.25(11) y
O3 S1 C7 111.79(11) y
O1 S1 C7 103.05(9) y
O5 S2 O6 120.55(11) y
O5 S2 O4 102.78(10) y
O6 S2 O4 108.92(9) y
O5 S2 C14 109.67(11) y
O6 S2 C14 109.07(11) y
O4 S2 C14 104.58(9) y
O8 S3 O9 121.26(11) y
O8 S3 O7 108.56(9) y
O9 S3 O7 102.92(9) y
O8 S3 C21 110.11(10) y
O9 S3 C21 109.62(10) y
O7 S3 C21 102.52(9) y
C1 O1 S1 116.77(13) y
C3 O4 S2 118.57(13) y
C5 O7 S3 118.84(13) y
C6 C1 C2 123.2(2) ?
C6 C1 O1 117.59(19) ?
C2 C1 O1 119.19(19) ?
C3 C2 C1 116.6(2) ?
C3 C2 H2 121.1(16) ?
C1 C2 H2 122.2(16) ?
C2 C3 C4 123.0(2) ?
C2 C3 O4 120.16(19) ?
C4 C3 O4 116.80(19) ?
C5 C4 C3 117.4(2) ?
C5 C4 H4 122.6(16) ?
C3 C4 H4 119.9(16) ?
C6 C5 C4 122.5(2) ?
C6 C5 O7 116.58(19) ?
C4 C5 O7 120.92(19) ?
C5 C6 C1 117.2(2) ?
C5 C6 H6 122.1(16) ?
C1 C6 H6 120.7(16) ?
C12 C7 C8 121.2(2) ?
C12 C7 S1 118.90(18) ?
C8 C7 S1 119.79(17) ?
C9 C8 C7 118.5(2) ?
C9 C8 H8 121.2(17) ?
C7 C8 H8 120.3(17) ?
C8 C9 C10 121.6(2) ?
C8 C9 H9 120.0(16) ?
C10 C9 H9 118.4(16) ?
C9 C10 C11 118.4(2) ?
C9 C10 C13 121.5(2) ?
C11 C10 C13 120.0(2) ?
C12 C11 C10 121.0(2) ?
C12 C11 H11 120.5(17) ?
C10 C11 H11 118.5(17) ?
C11 C12 C7 119.3(2) ?
C11 C12 H12 120.4(17) ?
C7 C12 H12 120.3(17) ?
C10 C13 H13A 108(2) ?
C10 C13 H13B 112.7(18) ?
H13A C13 H13B 107(3) ?
C10 C13 H13C 108.5(19) ?
H13A C13 H13C 112(3) ?
H13B C13 H13C 108(3) ?
C19 C14 C15 121.4(2) ?
C19 C14 S2 118.90(17) ?
C15 C14 S2 119.59(17) ?
C16 C15 C14 118.2(2) ?
C16 C15 H15 120.9(16) ?
C14 C15 H15 120.9(16) ?
C15 C16 C17 121.5(2) ?
C15 C16 H16 118.4(17) ?
C17 C16 H16 120.0(17) ?
C16 C17 C18 118.6(2) ?
C16 C17 C20 121.1(2) ?
C18 C17 C20 120.4(2) ?
C19 C18 C17 121.3(2) ?
C19 C18 H18 117.1(18) ?
C17 C18 H18 121.5(18) ?
C18 C19 C14 118.9(2) ?
C18 C19 H19 122.2(18) ?
C14 C19 H19 118.9(18) ?
C17 C20 H20A 110(2) ?
C17 C20 H20B 114(3) ?
H20A C20 H20B 106(3) ?
C17 C20 H20C 112(2) ?
H20A C20 H20C 108(3) ?
H20B C20 H20C 107(3) ?
C22 C21 C26 121.5(2) ?
C22 C21 S3 119.40(16) ?
C26 C21 S3 119.10(17) ?
C23 C22 C21 118.8(2) ?
C23 C22 H22 119.7(16) ?
C21 C22 H22 121.5(16) ?
C22 C23 C24 121.1(2) ?
C22 C23 H23 119.1(15) ?
C24 C23 H23 119.8(15) ?
C23 C24 C25 118.7(2) ?
C23 C24 C27 121.2(2) ?
C25 C24 C27 120.1(2) ?
C26 C25 C24 121.2(2) ?
C26 C25 H25 119.2(16) ?
C24 C25 H25 119.5(16) ?
C25 C26 C21 118.6(2) ?
C25 C26 H26 121.6(15) ?
C21 C26 H26 119.8(15) ?
C24 C27 H27A 113(2) ?
C24 C27 H27B 112(3) ?
H27A C27 H27B 109(3) ?
C24 C27 H27C 109(2) ?
H27A C27 H27C 103(3) ?
H27B C27 H27C 110(3) ?

loop_
_geom_bond_atom_site_label_1
_geom_bond_atom_site_label_2
_geom_bond_site_symmetry_2
_geom_bond_distance
_geom_bond_publ_flag
S1 O2 . 1.4199(19) y
S1 O3 . 1.4211(18) y
S1 O1 . 1.6077(16) y
S1 C7 . 1.744(2) y
S2 O5 . 1.4212(17) y
S2 O6 . 1.4286(18) y
S2 O4 . 1.6126(16) y
S2 C14 . 1.750(2) y
S3 O8 . 1.4209(17) y
S3 O9 . 1.4216(17) y
S3 O7 . 1.6177(16) y
S3 C21 . 1.752(2) y
O1 C1 . 1.410(2) y
O4 C3 . 1.412(3) y
O7 C5 . 1.408(3) y
C1 C6 . 1.385(3) ?
C1 C2 . 1.386(3) ?
C2 C3 . 1.379(3) ?
C2 H2 . 0.89(3) ?
C3 C4 . 1.385(3) ?
C4 C5 . 1.384(3) ?
C4 H4 . 0.92(3) ?
C5 C6 . 1.380(3) ?
C6 H6 . 0.92(3) ?
C7 C12 . 1.385(3) ?
C7 C8 . 1.388(3) ?
C8 C9 . 1.384(3) ?
C8 H8 . 0.94(3) ?
C9 C10 . 1.389(3) ?
C9 H9 . 0.94(3) ?
C10 C11 . 1.394(3) ?
C10 C13 . 1.502(3) ?
C11 C12 . 1.378(3) ?
C11 H11 . 0.92(3) ?
C12 H12 . 0.95(3) ?
C13 H13A . 0.95(3) ?
C13 H13B . 0.97(3) ?
C13 H13C . 0.94(3) ?
C14 C19 . 1.389(3) ?
C14 C15 . 1.392(3) ?
C15 C16 . 1.386(3) ?
C15 H15 . 0.96(3) ?
C16 C17 . 1.390(3) ?
C16 H16 . 0.94(3) ?
C17 C18 . 1.391(3) ?
C17 C20 . 1.502(3) ?
C18 C19 . 1.378(3) ?
C18 H18 . 0.91(3) ?
C19 H19 . 0.91(3) ?
C20 H20A . 0.90(4) ?
C20 H20B . 0.92(4) ?
C20 H20C . 0.95(4) ?
C21 C22 . 1.388(3) ?
C21 C26 . 1.390(3) ?
C22 C23 . 1.384(3) ?
C22 H22 . 0.90(3) ?
C23 C24 . 1.392(3) ?
C23 H23 . 0.97(3) ?
C24 C25 . 1.394(3) ?
C24 C27 . 1.502(3) ?
C25 C26 . 1.384(3) ?
C25 H25 . 0.92(3) ?
C26 H26 . 0.94(3) ?
C27 H27A . 0.99(4) ?
C27 H27B . 0.84(4) ?
C27 H27C . 0.98(4) ?

loop_
_geom_hbond_atom_site_label_D
_geom_hbond_atom_site_label_H
_geom_hbond_atom_site_label_A
_geom_hbond_site_symmetry_A
_geom_hbond_distance_DH
_geom_hbond_distance_HA
_geom_hbond_distance_DA
_geom_hbond_angle_DHA
_geom_hbond_publ_flag
C2 H2 O2 . 0.89(3) 2.86(2) 3.122(3) 98.9(18) y
C2 H2 O6 . 0.89(3) 2.58(3) 2.959(3) 106.9(19) y
C8 H8 O3 . 0.94(3) 2.73(3) 3.049(3) 100.7(18) y
C12 H12 O2 . 0.95(3) 2.51(3) 2.885(3) 104.0(19) y
C15 H15 O6 . 0.96(3) 2.67(3) 2.976(3) 99.1(17) y
C19 H19 O5 . 0.91(3) 2.53(3) 2.919(3) 106(2) y
C22 H22 O8 . 0.90(3) 2.59(3) 2.934(3) 103.6(18) y
C26 H26 O9 . 0.94(3) 2.70(2) 3.008(3) 100.4(17) y
C2 H2 O3 3_766 0.89(3) 2.88(3) 3.529(3) 131(2) y
C6 H6 O5 1_655 0.92(3) 2.60(3) 3.494(3) 164(2) y
C8 H8 O6 1_655 0.94(3) 3.02(3) 3.540(3) 116.8(19) y
C9 H9 O6 1_655 0.94(3) 2.89(3) 3.488(3) 122.9(19) y
C11 H11 O2 3_776 0.92(3) 2.96(3) 3.725(3) 142(2) y
C13 H13C O6 3_776 0.94(3) 2.98(3) 3.835(3) 151(2) y
C18 H18 O4 2_655 0.91(3) 2.94(3) 3.788(3) 156(2) y
C18 H18 O9 1_455 0.91(3) 2.99(3) 3.531(3) 120(2) y
C19 H19 O9 1_455 0.91(3) 2.67(3) 3.343(3) 131(2) y
C20 H20A O7 2_755 0.90(4) 2.88(4) 3.701(4) 152(3) y
C20 H20A O9 2_755 0.90(4) 2.82(4) 3.311(3) 116(3) y
C20 H20C O3 3_776 0.95(4) 2.77(4) 3.670(4) 159(3) y
C20 H20A O9 2_755 0.90(4) 2.82(4) 3.311(3) 116(3) y
C23 H23 O5 2_655 0.97(3) 2.70(3) 3.102(3) 105.4(18) y
C25 H25 O1 2_755 0.92(3) 2.94(3) 3.118(3) 92.5(17) y
C25 H25 O2 4_575 0.92(3) 2.42(3) 3.154(3) 136(2) y
C26 H26 O2 4_575 0.94(3) 2.92(3) 3.382(3) 112.1(18) y
C27 H27A O6 4_575 0.99(4) 2.97(4) 3.958(3) 175(3) y
C27 H27B O3 4_475 0.84(4) 2.71(4) 3.431(4) 145(3) y
C27 H27C O5 2_655 0.98(4) 2.80(4) 3.455(3) 125(3) y
C6 H6 Cg2 . 0.92(3) 3.26 3.576 102.5 y
C22 H22 Cg3 . 0.90(3) 2.86 3.638 145.2 y
C13 H13B Cg3 1_455 0.97(3) 2.98 3.728 141.6 y

loop_
_geom_torsion_atom_site_label_1
_geom_torsion_atom_site_label_2
_geom_torsion_atom_site_label_3
_geom_torsion_atom_site_label_4
_geom_torsion
_geom_torsion_publ_flag
O2 S1 O1 C1 57.61(17) ?
O3 S1 O1 C1 -173.71(15) ?
C7 S1 O1 C1 -57.22(17) y
O5 S2 O4 C3 -177.82(16) ?
O6 S2 O4 C3 -48.87(18) ?
C14 S2 O4 C3 67.62(17) y
O8 S3 O7 C5 26.29(18) ?
O9 S3 O7 C5 155.98(15) ?
C21 S3 O7 C5 -90.20(16) y
S1 O1 C1 C6 97.7(2) ?
S1 O1 C1 C2 -83.0(2) ?
C6 C1 C2 C3 -0.9(3) ?
O1 C1 C2 C3 179.82(18) ?
C1 C2 C3 C4 1.8(3) ?
C1 C2 C3 O4 179.31(18) ?
S2 O4 C3 C2 69.9(2) ?
S2 O4 C3 C4 -112.43(19) ?
C2 C3 C4 C5 -1.8(3) ?
O4 C3 C4 C5 -179.40(18) ?
C3 C4 C5 C6 0.9(3) ?
C3 C4 C5 O7 178.83(18) ?
S3 O7 C5 C6 -110.68(18) ?
S3 O7 C5 C4 71.3(2) ?
C4 C5 C6 C1 -0.1(3) ?
O7 C5 C6 C1 -178.11(18) ?
C2 C1 C6 C5 0.1(3) ?
O1 C1 C6 C5 179.39(18) ?
O2 S1 C7 C12 -16.5(2) ?
O3 S1 C7 C12 -150.86(18) ?
O1 S1 C7 C12 98.86(18) ?
O2 S1 C7 C8 167.41(17) ?
O3 S1 C7 C8 33.1(2) ?
O1 S1 C7 C8 -77.22(19) ?
C12 C7 C8 C9 0.7(3) ?
S1 C7 C8 C9 176.73(17) ?
C7 C8 C9 C10 -0.3(3) ?
C8 C9 C10 C11 0.2(3) ?
C8 C9 C10 C13 179.7(2) ?
C9 C10 C11 C12 -0.5(3) ?
C13 C10 C11 C12 180.0(2) ?
C10 C11 C12 C7 1.0(3) ?
C8 C7 C12 C11 -1.1(3) ?
S1 C7 C12 C11 -177.10(17) ?
O5 S2 C14 C19 -14.2(2) ?
O6 S2 C14 C19 -148.24(17) ?
O4 S2 C14 C19 95.38(18) ?
O5 S2 C14 C15 162.78(18) ?
O6 S2 C14 C15 28.8(2) ?
O4 S2 C14 C15 -87.60(19) ?
C19 C14 C15 C16 -0.7(3) ?
S2 C14 C15 C16 -177.64(17) ?
C14 C15 C16 C17 0.9(3) ?
C15 C16 C17 C18 -0.6(3) ?
C15 C16 C17 C20 -180.0(2) ?
C16 C17 C18 C19 0.1(3) ?
C20 C17 C18 C19 179.4(2) ?
C17 C18 C19 C14 0.1(3) ?
C15 C14 C19 C18 0.2(3) ?
S2 C14 C19 C18 177.17(17) ?
O8 S3 C21 C22 -10.6(2) ?
O9 S3 C21 C22 -146.45(18) ?
O7 S3 C21 C22 104.75(18) ?
O8 S3 C21 C26 170.92(17) ?
O9 S3 C21 C26 35.1(2) ?
O7 S3 C21 C26 -73.71(18) ?
C26 C21 C22 C23 0.1(3) ?
S3 C21 C22 C23 -178.34(17) ?
C21 C22 C23 C24 -0.4(3) ?
C22 C23 C24 C25 0.7(3) ?
C22 C23 C24 C27 -177.7(2) ?
C23 C24 C25 C26 -0.5(3) ?
C27 C24 C25 C26 177.8(2) ?
C24 C25 C26 C21 0.1(3) ?
C22 C21 C26 C25 0.1(3) ?
S3 C21 C26 C25 178.49(16) ?

loop_
_cod_related_entry_id
_cod_related_entry_database
_cod_related_entry_code
1 ChemSpider 9941785
